data_1533452
loop_
_publ_author_name
'Graia, M.'
'Driss, A.'
'Jouini, T.'

_publ_section_title
;
 Crystal structure of three polymorphs of Y (P O3)3
;
_journal_name_full 'Solid State Sciences'
_journal_page_first 393
_journal_page_last 402
_journal_volume 5
_journal_year 2003
_chemical_formula_sum 'O9 P3 Y'
_chemical_name_systematic 'Y (P O3)3'
_space_group_IT_number 11
_symmetry_space_group_name_Hall '-P 2yb'
_symmetry_space_group_name_H-M 'P 1 21/m 1'
_cell_angle_alpha 90
_cell_angle_beta 91.84
_cell_angle_gamma 90
_cell_formula_units_Z 4
_cell_length_a 6.997
_cell_length_b 9.693
_cell_length_c 10.989
_cell_volume 744.911
_citation_journal_id_ASTM SSSCFJ
_cod_data_source_file Graia_SSSCFJ_2003_1004.cif
_cod_data_source_block O9P3Y1
_cod_original_cell_volume 744.9108
_cod_original_formula_sum 'O9 P3 Y1'
_cod_database_code 1533452

loop_
_symmetry_equiv_pos_as_xyz
x,y,z
-x,y+1/2,-z
-x,-y,-z
x,-y-1/2,z

loop_
_atom_site_label
_atom_site_type_symbol
_atom_site_fract_x
_atom_site_fract_y
_atom_site_fract_z
_atom_site_occupancy
_atom_site_U_iso_or_equiv
O1 O-2 0.2203 -0.09 0.163 1 0.0
P2 P+5 0.1731 -0.0338 0.2841 1 0.0
P1 P+5 0.7666 0.0095 0.2326 1 0.0
P4 P+5 0.6782 0.75 0.1035 1 0.0
O2 O-2 0.8276 0.0839 0.1222 1 0.0
O11 O-2 0.6511 0.8745 0.1965 1 0.0
O4 O-2 0.949 -0.0506 0.3051 1 0.0
O9 O-2 0.1265 0.25 0.945 1 0.0
O10 O-2 0.2031 0.1283 0.2775 1 0.0
O3 O-2 0.2715 -0.0914 0.3944 1 0.0
O8 O-2 0.0107 0.75 0.5766 1 0.0
O6 O-2 0.6487 0.75 0.5389 1 0.0
P3 P+5 0.1848 0.25 0.3737 1 0.0
O5 O-2 0.6496 0.0853 0.3202 1 0.0
Y2 Y+3 0.327 0.75 0.5365 1 0.0
O7 O-2 0.4886 0.25 0.9834 1 0.0
Y1 Y+3 0.811 0.25 0.982 1 0.0
